data_4062547
loop_
_publ_author_name
'Jackie D. Young'
'Masood A. Khan'
'Rudolf J. Wehmschulte'

_publ_section_title
;
Synthesis and characterization of an almost linear,
quasi-two-coordinate, cationic diorganoaluminum compound Synthesis
and characterization of an almost linear, quasi-two-coordinate,
cationic diorganoaluminum compound
;
_journal_name_full Organometallics
_journal_paper_doi 10.1021/om0341707
_journal_year 2004
_chemical_formula_sum 'C78 H56 Al B F20'
_chemical_formula_weight 1411.02
_chemical_name_common '[(2,6-Mes2C6H3)2Al]+[B(C6F5)4]- C6H6'
_space_group_IT_number 2
_symmetry_cell_setting triclinic
_symmetry_space_group_name_Hall '-P 1'
_symmetry_space_group_name_H-M 'P -1'
_cell_angle_alpha 102.6760(10)
_cell_angle_beta 95.4220(10)
_cell_angle_gamma 99.1710(10)
_cell_formula_units_Z 2
_cell_length_a 11.5103(5)
_cell_length_b 16.5512(7)
_cell_length_c 17.7754(8)
_cell_measurement_temperature 120(2)
_cell_volume 3232.0(2)
_diffrn_ambient_temperature 120(2)
_exptl_crystal_density_diffrn 1.450
_cod_depositor_comments
;
The following automatic conversions were performed:
'_symmetry_cell_setting' value 'Triclinic' changed to 'triclinic'
according to '/home/saulius/struct/CIF-dictionaries/cif_core.dic'
dictionary named 'cif_core.dic' version 2.4.1 from 2010-06-29.

Automatic conversion script
Id: cif_fix_enum 1527 2010-12-29 10:47:43Z saulius 
;
_cod_database_code 4062547

loop_
_symmetry_equiv_pos_as_xyz
'x, y, z'
'-x, -y, -z'

loop_
_atom_site_label
_atom_site_type_symbol
_atom_site_fract_x
_atom_site_fract_y
_atom_site_fract_z
_atom_site_U_iso_or_equiv
_atom_site_adp_type
_atom_site_occupancy
_atom_site_symmetry_multiplicity
_atom_site_calc_flag
_atom_site_refinement_flags
_atom_site_disorder_assembly
_atom_site_disorder_group
Al1 Al 0.17644(3) 0.20709(2) 0.21643(2) 0.02266(8) Uani 1 1 d . . .
C1 C -0.16587(15) 0.37771(10) 0.18730(10) 0.0441(4) Uani 1 1 d . . .
H1A H -0.1711 0.4301 0.2242 0.066 Uiso 1 1 calc R . .
H1B H -0.2305 0.3651 0.1441 0.066 Uiso 1 1 calc R . .
H1C H -0.0894 0.3841 0.1672 0.066 Uiso 1 1 calc R . .
C2 C -0.17595(12) 0.30640(10) 0.22820(9) 0.0348(3) Uani 1 1 d . . .
C3 C -0.23630(13) 0.31248(11) 0.29321(10) 0.0420(3) Uani 1 1 d . . .
H3A H -0.2673 0.3621 0.3112 0.050 Uiso 1 1 calc R . .
C4 C -0.25253(13) 0.24852(12) 0.33232(9) 0.0437(4) Uani 1 1 d . . .
C5 C -0.31619(17) 0.25688(15) 0.40333(11) 0.0611(5) Uani 1 1 d . . .
H5A H -0.3500 0.3083 0.4107 0.092 Uiso 1 1 calc R . .
H5B H -0.2598 0.2599 0.4492 0.092 Uiso 1 1 calc R . .
H5C H -0.3800 0.2079 0.3961 0.092 Uiso 1 1 calc R . .
C6 C -0.20840(13) 0.17590(11) 0.30404(9) 0.0400(3) Uani 1 1 d . . .
H6A H -0.2201 0.1310 0.3295 0.048 Uiso 1 1 calc R . .
C7 C -0.14745(11) 0.16699(9) 0.23937(8) 0.0332(3) Uani 1 1 d . . .
C8 C -0.11055(13) 0.08426(9) 0.20804(10) 0.0392(3) Uani 1 1 d . . .
H8A H -0.1539 0.0406 0.2295 0.059 Uiso 1 1 calc R . .
H8B H -0.0250 0.0895 0.2230 0.059 Uiso 1 1 calc R . .
H8C H -0.1287 0.0688 0.1512 0.059 Uiso 1 1 calc R . .
C9 C -0.12886(11) 0.23359(9) 0.20181(8) 0.0293(3) Uani 1 1 d . . .
C10 C -0.06555(11) 0.22301(8) 0.13175(8) 0.0267(2) Uani 1 1 d . . .
C11 C -0.12435(11) 0.22247(9) 0.05917(8) 0.0327(3) Uani 1 1 d . . .
H11A H -0.2033 0.2328 0.0556 0.039 Uiso 1 1 calc R . .
C12 C -0.07029(12) 0.20723(9) -0.00788(8) 0.0351(3) Uani 1 1 d . . .
H12A H -0.1124 0.2079 -0.0563 0.042 Uiso 1 1 calc R . .
C13 C 0.04421(12) 0.19110(9) -0.00501(8) 0.0315(3) Uani 1 1 d . . .
H13A H 0.0807 0.1798 -0.0510 0.038 Uiso 1 1 calc R . .
C14 C 0.10463(11) 0.19193(8) 0.06709(7) 0.0247(2) Uani 1 1 d . . .
C15 C 0.05206(10) 0.20885(7) 0.13565(7) 0.0234(2) Uani 1 1 d . . .
C16 C 0.22744(11) 0.17339(8) 0.07762(7) 0.0240(2) Uani 1 1 d . . .
C17 C 0.32729(11) 0.23135(8) 0.06936(7) 0.0262(2) Uani 1 1 d . . .
C18 C 0.31236(12) 0.30985(9) 0.04253(9) 0.0326(3) Uani 1 1 d . . .
H18A H 0.3836 0.3533 0.0623 0.049 Uiso 1 1 calc R . .
H18B H 0.2432 0.3305 0.0623 0.049 Uiso 1 1 calc R . .
H18C H 0.3005 0.2968 -0.0145 0.049 Uiso 1 1 calc R . .
C19 C 0.43942(11) 0.21287(8) 0.08300(7) 0.0286(3) Uani 1 1 d . . .
H19A H 0.5066 0.2524 0.0787 0.034 Uiso 1 1 calc R . .
C20 C 0.45732(11) 0.13832(8) 0.10277(7) 0.0279(3) Uani 1 1 d . . .
C21 C 0.58061(12) 0.12122(10) 0.11847(9) 0.0372(3) Uani 1 1 d . . .
H21A H 0.5783 0.0602 0.1060 0.056 Uiso 1 1 calc R . .
H21B H 0.6116 0.1451 0.1735 0.056 Uiso 1 1 calc R . .
H21C H 0.6323 0.1472 0.0861 0.056 Uiso 1 1 calc R . .
C22 C 0.35858(12) 0.08062(8) 0.10767(7) 0.0280(3) Uani 1 1 d . . .
H22A H 0.3696 0.0290 0.1198 0.034 Uiso 1 1 calc R . .
C23 C 0.24338(11) 0.09602(8) 0.09538(7) 0.0260(2) Uani 1 1 d . . .
C24 C 0.14036(12) 0.02553(8) 0.09310(9) 0.0336(3) Uani 1 1 d . . .
H24A H 0.1438 0.0105 0.1435 0.050 Uiso 1 1 calc R . .
H24B H 0.1453 -0.0238 0.0522 0.050 Uiso 1 1 calc R . .
H24C H 0.0653 0.0443 0.0822 0.050 Uiso 1 1 calc R . .
C25 C 0.45236(12) 0.34057(9) 0.25910(8) 0.0338(3) Uani 1 1 d . . .
H25A H 0.4910 0.3652 0.2204 0.051 Uiso 1 1 calc R . .
H25B H 0.4431 0.2791 0.2438 0.051 Uiso 1 1 calc R . .
H25C H 0.5013 0.3618 0.3100 0.051 Uiso 1 1 calc R . .
C26 C 0.33180(11) 0.36468(8) 0.26393(7) 0.0262(2) Uani 1 1 d . . .
C27 C 0.29765(12) 0.42498(8) 0.22728(8) 0.0303(3) Uani 1 1 d . . .
H27A H 0.3478 0.4467 0.1940 0.036 Uiso 1 1 calc R . .
C28 C 0.19242(12) 0.45443(8) 0.23783(8) 0.0297(3) Uani 1 1 d . . .
C29 C 0.15857(15) 0.52060(10) 0.19805(10) 0.0435(4) Uani 1 1 d . . .
H29A H 0.2306 0.5556 0.1891 0.065 Uiso 1 1 calc R . .
H29B H 0.1136 0.5560 0.2311 0.065 Uiso 1 1 calc R . .
H29C H 0.1095 0.4931 0.1481 0.065 Uiso 1 1 calc R . .
C30 C 0.11888(12) 0.42216(8) 0.28636(8) 0.0287(3) Uani 1 1 d . . .
H30A H 0.0470 0.4423 0.2938 0.034 Uiso 1 1 calc R . .
C31 C 0.14766(11) 0.36145(8) 0.32412(7) 0.0260(2) Uani 1 1 d . . .
C32 C 0.06925(12) 0.32931(9) 0.37839(8) 0.0332(3) Uani 1 1 d . . .
H32A H -0.0014 0.3554 0.3790 0.050 Uiso 1 1 calc R . .
H32B H 0.1130 0.3436 0.4310 0.050 Uiso 1 1 calc R . .
H32C H 0.0451 0.2680 0.3605 0.050 Uiso 1 1 calc R . .
C33 C 0.25476(11) 0.33170(7) 0.31212(7) 0.0232(2) Uani 1 1 d . . .
C34 C 0.28760(11) 0.26688(8) 0.35323(7) 0.0245(2) Uani 1 1 d . . .
C35 C 0.34450(12) 0.28712(8) 0.42917(8) 0.0317(3) Uani 1 1 d . . .
H35A H 0.3676 0.3442 0.4575 0.038 Uiso 1 1 calc R . .
C36 C 0.36670(13) 0.22201(9) 0.46253(8) 0.0352(3) Uani 1 1 d . . .
H36A H 0.4052 0.2343 0.5145 0.042 Uiso 1 1 calc R . .
C37 C 0.33296(12) 0.13885(9) 0.42047(8) 0.0311(3) Uani 1 1 d . . .
H37A H 0.3493 0.0951 0.4443 0.037 Uiso 1 1 calc R . .
C38 C 0.27554(11) 0.11772(8) 0.34400(7) 0.0246(2) Uani 1 1 d . . .
C39 C 0.25186(10) 0.18308(7) 0.30938(7) 0.0224(2) Uani 1 1 d . . .
C40 C 0.24444(11) 0.02614(8) 0.30381(7) 0.0242(2) Uani 1 1 d . . .
C41 C 0.33304(11) -0.01399(8) 0.27124(7) 0.0257(2) Uani 1 1 d . . .
C42 C 0.45686(12) 0.03461(9) 0.27490(8) 0.0309(3) Uani 1 1 d . . .
H42A H 0.5015 0.0002 0.2406 0.046 Uiso 1 1 calc R . .
H42B H 0.4971 0.0485 0.3285 0.046 Uiso 1 1 calc R . .
H42C H 0.4524 0.0867 0.2580 0.046 Uiso 1 1 calc R . .
C43 C 0.30712(11) -0.10065(8) 0.23982(7) 0.0271(2) Uani 1 1 d . . .
H43A H 0.3670 -0.1279 0.2179 0.033 Uiso 1 1 calc R . .
C44 C 0.19598(11) -0.14862(8) 0.23949(7) 0.0262(2) Uani 1 1 d . . .
C45 C 0.17187(13) -0.24329(8) 0.21029(8) 0.0320(3) Uani 1 1 d . . .
H45B H 0.2247 -0.2595 0.1718 0.048 Uiso 1 1 calc R . .
H45C H 0.0890 -0.2626 0.1862 0.048 Uiso 1 1 calc R . .
H45D H 0.1863 -0.2692 0.2540 0.048 Uiso 1 1 calc R . .
C46 C 0.10917(11) -0.10742(8) 0.27123(7) 0.0263(2) Uani 1 1 d . . .
H46A H 0.0320 -0.1389 0.2696 0.032 Uiso 1 1 calc R . .
C47 C 0.13248(11) -0.02098(8) 0.30538(7) 0.0253(2) Uani 1 1 d . . .
C48 C 0.04100(12) 0.01719(9) 0.34955(8) 0.0308(3) Uani 1 1 d . . .
H48A H 0.0470 0.0762 0.3469 0.046 Uiso 1 1 calc R . .
H48B H 0.0551 0.0142 0.4040 0.046 Uiso 1 1 calc R . .
H48C H -0.0386 -0.0141 0.3264 0.046 Uiso 1 1 calc R . .
F1 F 0.45246(6) 0.50064(5) -0.16498(4) 0.02867(16) Uani 1 1 d . . .
F2 F 0.39844(7) 0.60449(5) -0.04482(5) 0.03505(18) Uani 1 1 d . . .
F3 F 0.20391(8) 0.55993(5) 0.02457(5) 0.0408(2) Uani 1 1 d . . .
F4 F 0.06957(7) 0.40228(5) -0.02883(5) 0.03894(19) Uani 1 1 d . . .
F5 F 0.12740(7) 0.29345(5) -0.14721(4) 0.02955(16) Uani 1 1 d . . .
F6 F 0.08053(6) 0.36943(5) -0.27278(4) 0.02955(16) Uani 1 1 d . . .
F7 F -0.08595(7) 0.28632(6) -0.38820(5) 0.0398(2) Uani 1 1 d . . .
F8 F -0.05886(8) 0.14030(6) -0.48489(5) 0.0476(2) Uani 1 1 d . . .
F9 F 0.14484(8) 0.07848(6) -0.46050(5) 0.0409(2) Uani 1 1 d . . .
F10 F 0.31542(7) 0.16176(5) -0.34663(5) 0.03395(18) Uani 1 1 d . . .
F11 F 0.29510(6) 0.45298(5) -0.31108(4) 0.02927(16) Uani 1 1 d . . .
F12 F 0.42662(7) 0.50921(5) -0.41082(5) 0.03690(18) Uani 1 1 d . . .
F13 F 0.62543(8) 0.44694(7) -0.44492(5) 0.0454(2) Uani 1 1 d . . .
F14 F 0.68303(7) 0.32042(6) -0.38154(5) 0.0434(2) Uani 1 1 d . . .
F15 F 0.55094(7) 0.25896(5) -0.28703(4) 0.03127(17) Uani 1 1 d . . .
F16 F 0.55246(6) 0.36058(5) -0.14055(4) 0.02857(16) Uani 1 1 d . . .
F17 F 0.65702(7) 0.26469(5) -0.06200(4) 0.03330(17) Uani 1 1 d . . .
F18 F 0.54103(8) 0.10999(5) -0.05854(5) 0.0393(2) Uani 1 1 d . . .
F19 F 0.31350(9) 0.05576(5) -0.12870(6) 0.0484(2) Uani 1 1 d . . .
F20 F 0.20989(7) 0.14451(5) -0.21249(5) 0.03476(18) Uani 1 1 d . . .
C49 C 0.28989(10) 0.39134(7) -0.16541(7) 0.0215(2) Uani 1 1 d . . .
C50 C 0.35572(10) 0.47142(7) -0.13407(7) 0.0230(2) Uani 1 1 d . . .
C51 C 0.32984(11) 0.52750(8) -0.07072(7) 0.0261(2) Uani 1 1 d . . .
C52 C 0.23215(12) 0.50556(8) -0.03522(7) 0.0284(3) Uani 1 1 d . . .
C53 C 0.16382(11) 0.42620(8) -0.06332(8) 0.0272(3) Uani 1 1 d . . .
C54 C 0.19493(10) 0.37172(7) -0.12540(7) 0.0236(2) Uani 1 1 d . . .
C55 C 0.20727(10) 0.26882(8) -0.30114(7) 0.0238(2) Uani 1 1 d . . .
C56 C 0.10272(11) 0.29734(8) -0.31693(7) 0.0255(2) Uani 1 1 d . . .
C57 C 0.01375(11) 0.25567(9) -0.37781(8) 0.0302(3) Uani 1 1 d . . .
C58 C 0.02708(12) 0.18202(9) -0.42668(8) 0.0331(3) Uani 1 1 d . . .
C59 C 0.12972(12) 0.15095(9) -0.41461(8) 0.0315(3) Uani 1 1 d . . .
C60 C 0.21605(11) 0.19497(8) -0.35371(7) 0.0269(2) Uani 1 1 d . . .
C61 C 0.41686(10) 0.35483(7) -0.29023(7) 0.0226(2) Uani 1 1 d . . .
C62 C 0.39144(10) 0.41794(8) -0.32611(7) 0.0243(2) Uani 1 1 d . . .
C63 C 0.45814(11) 0.44866(8) -0.37783(7) 0.0278(3) Uani 1 1 d . . .
C64 C 0.55817(12) 0.41659(9) -0.39608(7) 0.0314(3) Uani 1 1 d . . .
C65 C 0.58707(11) 0.35348(9) -0.36353(7) 0.0304(3) Uani 1 1 d . . .
C66 C 0.51644(11) 0.32336(8) -0.31300(7) 0.0255(2) Uani 1 1 d . . .
C67 C 0.37791(11) 0.25653(7) -0.18481(7) 0.0230(2) Uani 1 1 d . . .
C68 C 0.48991(11) 0.28406(7) -0.14108(7) 0.0242(2) Uani 1 1 d . . .
C69 C 0.54566(11) 0.23676(8) -0.09903(7) 0.0267(3) Uani 1 1 d . . .
C70 C 0.48713(13) 0.15866(8) -0.09658(7) 0.0305(3) Uani 1 1 d . . .
C71 C 0.37334(13) 0.13052(8) -0.13380(8) 0.0318(3) Uani 1 1 d . . .
C72 C 0.32136(11) 0.17892(8) -0.17711(8) 0.0276(3) Uani 1 1 d . . .
B1 B 0.32255(11) 0.31811(8) -0.23524(8) 0.0213(2) Uani 1 1 d . . .
C73 C 0.5981(2) 0.06346(12) -0.47330(11) 0.0576(5) Uani 1 1 d . . .
H73A H 0.6658 0.1070 -0.4551 0.069 Uiso 1 1 calc R . .
C74 C 0.5029(2) 0.06046(12) -0.43221(10) 0.0562(5) Uani 1 1 d . . .
H74A H 0.5047 0.1020 -0.3856 0.067 Uiso 1 1 calc R . .
C75 C 0.4050(2) -0.00258(13) -0.45841(11) 0.0563(5) Uani 1 1 d . . .
H75A H 0.3393 -0.0046 -0.4298 0.068 Uiso 1 1 calc R . .
C76 C -0.07929(13) 0.45116(9) -0.46623(9) 0.0357(3) Uani 1 1 d . . .
H76A H -0.1335 0.4177 -0.4431 0.043 Uiso 1 1 calc R . .
C77 C 0.04127(13) 0.46701(9) -0.43961(8) 0.0357(3) Uani 1 1 d . . .
H77A H 0.0697 0.4444 -0.3982 0.043 Uiso 1 1 calc R . .
C78 C 0.12041(12) 0.51576(9) -0.47340(9) 0.0354(3) Uani 1 1 d . . .
H78A H 0.2030 0.5265 -0.4551 0.042 Uiso 1 1 calc R . .

loop_
_atom_site_aniso_label
_atom_site_aniso_U_11
_atom_site_aniso_U_22
_atom_site_aniso_U_33
_atom_site_aniso_U_23
_atom_site_aniso_U_13
_atom_site_aniso_U_12
Al1 0.02191(17) 0.02408(17) 0.02204(17) 0.00788(14) -0.00128(13) 0.00361(13)
C1 0.0417(8) 0.0419(8) 0.0548(9) 0.0184(7) 0.0027(7) 0.0183(7)
C2 0.0225(6) 0.0424(8) 0.0423(8) 0.0145(6) 0.0017(5) 0.0093(5)
C3 0.0252(7) 0.0527(9) 0.0483(9) 0.0093(7) 0.0064(6) 0.0110(6)
C4 0.0254(7) 0.0633(10) 0.0398(8) 0.0124(7) 0.0064(6) -0.0004(7)
C5 0.0465(10) 0.0822(14) 0.0510(10) 0.0115(10) 0.0209(8) -0.0007(9)
C6 0.0289(7) 0.0522(9) 0.0392(8) 0.0208(7) 0.0023(6) -0.0036(6)
C7 0.0228(6) 0.0408(7) 0.0364(7) 0.0169(6) -0.0018(5) 0.0002(5)
C8 0.0363(7) 0.0357(7) 0.0488(9) 0.0222(7) 0.0036(6) 0.0005(6)
C9 0.0194(5) 0.0365(7) 0.0337(7) 0.0144(5) 0.0001(5) 0.0042(5)
C10 0.0228(6) 0.0259(6) 0.0331(6) 0.0135(5) 0.0004(5) 0.0028(5)
C11 0.0216(6) 0.0395(7) 0.0404(7) 0.0207(6) -0.0022(5) 0.0038(5)
C12 0.0303(7) 0.0439(8) 0.0319(7) 0.0190(6) -0.0070(5) 0.0019(6)
C13 0.0312(7) 0.0381(7) 0.0251(6) 0.0117(5) -0.0003(5) 0.0025(5)
C14 0.0240(6) 0.0234(6) 0.0260(6) 0.0080(5) -0.0011(5) 0.0016(4)
C15 0.0230(6) 0.0218(5) 0.0255(6) 0.0089(4) -0.0016(4) 0.0024(4)
C16 0.0257(6) 0.0264(6) 0.0191(5) 0.0045(4) 0.0007(4) 0.0049(5)
C17 0.0282(6) 0.0269(6) 0.0243(6) 0.0072(5) 0.0050(5) 0.0053(5)
C18 0.0310(7) 0.0308(7) 0.0397(7) 0.0148(6) 0.0074(5) 0.0062(5)
C19 0.0261(6) 0.0311(6) 0.0293(6) 0.0095(5) 0.0056(5) 0.0036(5)
C20 0.0262(6) 0.0345(7) 0.0245(6) 0.0086(5) 0.0036(5) 0.0081(5)
C21 0.0265(7) 0.0477(8) 0.0441(8) 0.0219(7) 0.0056(6) 0.0108(6)
C22 0.0301(6) 0.0281(6) 0.0269(6) 0.0088(5) 0.0015(5) 0.0071(5)
C23 0.0272(6) 0.0266(6) 0.0228(6) 0.0061(5) -0.0003(5) 0.0024(5)
C24 0.0297(7) 0.0267(6) 0.0430(8) 0.0111(6) -0.0013(6) 0.0013(5)
C25 0.0266(6) 0.0389(7) 0.0375(7) 0.0097(6) 0.0080(5) 0.0079(5)
C26 0.0247(6) 0.0260(6) 0.0255(6) 0.0022(5) 0.0032(5) 0.0027(5)
C27 0.0310(6) 0.0305(6) 0.0312(7) 0.0111(5) 0.0084(5) 0.0031(5)
C28 0.0339(7) 0.0247(6) 0.0310(6) 0.0079(5) 0.0035(5) 0.0060(5)
C29 0.0480(9) 0.0393(8) 0.0538(9) 0.0258(7) 0.0118(7) 0.0156(7)
C30 0.0276(6) 0.0278(6) 0.0321(6) 0.0063(5) 0.0054(5) 0.0094(5)
C31 0.0255(6) 0.0246(6) 0.0264(6) 0.0038(5) 0.0040(5) 0.0030(5)
C32 0.0288(6) 0.0376(7) 0.0372(7) 0.0137(6) 0.0105(5) 0.0080(5)
C33 0.0237(6) 0.0202(5) 0.0234(6) 0.0028(4) 0.0006(4) 0.0018(4)
C34 0.0226(5) 0.0256(6) 0.0248(6) 0.0061(5) 0.0020(4) 0.0039(5)
C35 0.0349(7) 0.0280(6) 0.0267(6) 0.0012(5) -0.0036(5) 0.0018(5)
C36 0.0396(7) 0.0383(7) 0.0232(6) 0.0062(5) -0.0068(5) 0.0026(6)
C37 0.0352(7) 0.0329(7) 0.0263(6) 0.0121(5) -0.0025(5) 0.0065(5)
C38 0.0240(6) 0.0260(6) 0.0241(6) 0.0077(5) 0.0010(4) 0.0043(5)
C39 0.0213(5) 0.0244(6) 0.0211(5) 0.0056(4) 0.0004(4) 0.0040(4)
C40 0.0280(6) 0.0248(6) 0.0212(5) 0.0097(4) -0.0001(4) 0.0055(5)
C41 0.0267(6) 0.0291(6) 0.0240(6) 0.0120(5) 0.0021(5) 0.0055(5)
C42 0.0279(6) 0.0342(7) 0.0329(7) 0.0132(5) 0.0040(5) 0.0050(5)
C43 0.0287(6) 0.0302(6) 0.0256(6) 0.0099(5) 0.0050(5) 0.0097(5)
C44 0.0307(6) 0.0253(6) 0.0237(6) 0.0086(5) 0.0019(5) 0.0058(5)
C45 0.0351(7) 0.0266(6) 0.0346(7) 0.0071(5) 0.0055(5) 0.0066(5)
C46 0.0258(6) 0.0274(6) 0.0264(6) 0.0094(5) 0.0030(5) 0.0033(5)
C47 0.0268(6) 0.0277(6) 0.0233(6) 0.0094(5) 0.0017(5) 0.0072(5)
C48 0.0300(6) 0.0313(6) 0.0313(7) 0.0064(5) 0.0061(5) 0.0066(5)
F1 0.0256(4) 0.0275(4) 0.0319(4) 0.0061(3) 0.0105(3) -0.0004(3)
F2 0.0396(4) 0.0233(4) 0.0376(4) 0.0002(3) 0.0115(3) -0.0016(3)
F3 0.0481(5) 0.0341(4) 0.0392(5) -0.0003(3) 0.0224(4) 0.0073(4)
F4 0.0358(4) 0.0391(4) 0.0439(5) 0.0096(4) 0.0229(4) 0.0027(3)
F5 0.0281(4) 0.0250(4) 0.0345(4) 0.0078(3) 0.0074(3) -0.0013(3)
F6 0.0264(4) 0.0296(4) 0.0352(4) 0.0094(3) 0.0031(3) 0.0107(3)
F7 0.0244(4) 0.0521(5) 0.0452(5) 0.0176(4) -0.0036(3) 0.0106(4)
F8 0.0350(5) 0.0604(6) 0.0360(5) 0.0008(4) -0.0123(4) 0.0000(4)
F9 0.0416(5) 0.0408(5) 0.0310(4) -0.0073(3) 0.0006(3) 0.0050(4)
F10 0.0298(4) 0.0354(4) 0.0336(4) -0.0017(3) -0.0001(3) 0.0131(3)
F11 0.0273(4) 0.0340(4) 0.0330(4) 0.0147(3) 0.0078(3) 0.0135(3)
F12 0.0398(4) 0.0444(5) 0.0336(4) 0.0224(4) 0.0062(3) 0.0098(4)
F13 0.0364(5) 0.0731(6) 0.0362(4) 0.0277(4) 0.0165(4) 0.0109(4)
F14 0.0306(4) 0.0691(6) 0.0399(5) 0.0180(4) 0.0160(4) 0.0237(4)
F15 0.0297(4) 0.0364(4) 0.0329(4) 0.0102(3) 0.0071(3) 0.0170(3)
F16 0.0256(4) 0.0274(4) 0.0306(4) 0.0065(3) -0.0013(3) 0.0023(3)
F17 0.0288(4) 0.0399(4) 0.0295(4) 0.0034(3) -0.0051(3) 0.0135(3)
F18 0.0512(5) 0.0358(4) 0.0368(4) 0.0134(3) -0.0009(4) 0.0227(4)
F19 0.0544(6) 0.0279(4) 0.0639(6) 0.0229(4) -0.0062(5) 0.0018(4)
F20 0.0304(4) 0.0272(4) 0.0446(5) 0.0124(3) -0.0044(3) -0.0005(3)
C49 0.0213(5) 0.0227(5) 0.0230(5) 0.0085(4) 0.0028(4) 0.0073(4)
C50 0.0215(5) 0.0243(6) 0.0259(6) 0.0098(5) 0.0058(4) 0.0050(4)
C51 0.0283(6) 0.0209(6) 0.0289(6) 0.0064(5) 0.0049(5) 0.0028(5)
C52 0.0335(7) 0.0265(6) 0.0273(6) 0.0056(5) 0.0101(5) 0.0094(5)
C53 0.0249(6) 0.0305(6) 0.0306(6) 0.0125(5) 0.0111(5) 0.0067(5)
C54 0.0228(6) 0.0217(5) 0.0274(6) 0.0089(5) 0.0030(4) 0.0028(4)
C55 0.0213(5) 0.0263(6) 0.0243(6) 0.0085(5) 0.0022(4) 0.0031(5)
C56 0.0245(6) 0.0272(6) 0.0268(6) 0.0103(5) 0.0045(5) 0.0052(5)
C57 0.0216(6) 0.0397(7) 0.0321(7) 0.0163(6) 0.0005(5) 0.0053(5)
C58 0.0273(6) 0.0420(7) 0.0256(6) 0.0074(5) -0.0031(5) -0.0022(5)
C59 0.0332(7) 0.0337(7) 0.0243(6) 0.0027(5) 0.0034(5) 0.0029(5)
C60 0.0243(6) 0.0304(6) 0.0262(6) 0.0065(5) 0.0024(5) 0.0063(5)
C61 0.0201(5) 0.0257(6) 0.0208(5) 0.0034(4) 0.0010(4) 0.0041(4)
C62 0.0215(5) 0.0287(6) 0.0227(6) 0.0052(5) 0.0021(4) 0.0066(5)
C63 0.0286(6) 0.0332(6) 0.0223(6) 0.0098(5) 0.0003(5) 0.0050(5)
C64 0.0263(6) 0.0462(8) 0.0216(6) 0.0097(5) 0.0056(5) 0.0025(5)
C65 0.0222(6) 0.0446(7) 0.0244(6) 0.0048(5) 0.0048(5) 0.0098(5)
C66 0.0232(6) 0.0302(6) 0.0228(6) 0.0051(5) 0.0006(4) 0.0077(5)
C67 0.0247(6) 0.0230(5) 0.0222(5) 0.0045(4) 0.0031(4) 0.0081(4)
C68 0.0260(6) 0.0233(6) 0.0231(6) 0.0030(4) 0.0039(4) 0.0072(5)
C69 0.0267(6) 0.0314(6) 0.0214(6) 0.0010(5) 0.0003(5) 0.0123(5)
C70 0.0400(7) 0.0298(6) 0.0258(6) 0.0074(5) 0.0023(5) 0.0184(6)
C71 0.0393(7) 0.0212(6) 0.0361(7) 0.0092(5) 0.0034(6) 0.0073(5)
C72 0.0276(6) 0.0247(6) 0.0292(6) 0.0048(5) -0.0002(5) 0.0059(5)
B1 0.0201(6) 0.0215(6) 0.0232(6) 0.0060(5) 0.0024(5) 0.0058(5)
C73 0.0756(13) 0.0520(10) 0.0522(10) 0.0197(8) -0.0049(9) 0.0306(9)
C74 0.0878(14) 0.0554(10) 0.0336(8) 0.0092(7) -0.0012(8) 0.0453(10)
C75 0.0750(13) 0.0660(12) 0.0450(9) 0.0262(9) 0.0114(9) 0.0434(11)
C76 0.0345(7) 0.0372(7) 0.0397(8) 0.0138(6) 0.0136(6) 0.0077(6)
C77 0.0386(7) 0.0405(8) 0.0335(7) 0.0146(6) 0.0065(6) 0.0145(6)
C78 0.0268(6) 0.0408(8) 0.0402(8) 0.0097(6) 0.0055(5) 0.0101(6)

loop_
_geom_bond_atom_site_label_1
_geom_bond_atom_site_label_2
_geom_bond_distance
_geom_bond_site_symmetry_2
_geom_bond_publ_flag
Al1 C15 1.9379(12) . ?
Al1 C39 1.9412(12) . ?
Al1 C33 2.3532(12) . ?
C1 C2 1.511(2) . ?
C2 C3 1.397(2) . ?
C2 C9 1.405(2) . ?
C3 C4 1.387(2) . ?
C4 C6 1.390(2) . ?
C4 C5 1.510(2) . ?
C6 C7 1.395(2) . ?
C7 C9 1.4077(19) . ?
C7 C8 1.503(2) . ?
C9 C10 1.4930(19) . ?
C10 C11 1.3966(18) . ?
C10 C15 1.4082(17) . ?
C11 C12 1.389(2) . ?
C12 C13 1.384(2) . ?
C13 C14 1.3955(17) . ?
C14 C15 1.4047(18) . ?
C14 C16 1.4970(17) . ?
C16 C17 1.4160(17) . ?
C16 C23 1.4194(17) . ?
C17 C19 1.3847(18) . ?
C17 C18 1.5076(17) . ?
C19 C20 1.3950(18) . ?
C20 C22 1.3858(18) . ?
C20 C21 1.5032(18) . ?
C22 C23 1.3959(18) . ?
C23 C24 1.5159(17) . ?
C25 C26 1.5087(18) . ?
C26 C27 1.3917(18) . ?
C26 C33 1.4186(17) . ?
C27 C28 1.3896(19) . ?
C28 C30 1.3936(19) . ?
C28 C29 1.5083(19) . ?
C30 C31 1.3892(18) . ?
C31 C33 1.4159(17) . ?
C31 C32 1.5050(18) . ?
C33 C34 1.4997(16) . ?
C34 C35 1.3885(18) . ?
C34 C39 1.4083(17) . ?
C35 C36 1.385(2) . ?
C36 C37 1.388(2) . ?
C37 C38 1.3982(17) . ?
C38 C39 1.4063(16) . ?
C38 C40 1.4965(17) . ?
C40 C47 1.4021(17) . ?
C40 C41 1.4054(18) . ?
C41 C43 1.3925(18) . ?
C41 C42 1.5089(18) . ?
C43 C44 1.3927(18) . ?
C44 C46 1.3917(18) . ?
C44 C45 1.5095(17) . ?
C46 C47 1.3974(18) . ?
C47 C48 1.5082(17) . ?
F1 C50 1.3551(13) . ?
F2 C51 1.3462(14) . ?
F3 C52 1.3355(14) . ?
F4 C53 1.3434(14) . ?
F5 C54 1.3544(14) . ?
F6 C56 1.3523(15) . ?
F7 C57 1.3398(15) . ?
F8 C58 1.3421(15) . ?
F9 C59 1.3410(16) . ?
F10 C60 1.3527(14) . ?
F11 C62 1.3530(14) . ?
F12 C63 1.3468(15) . ?
F13 C64 1.3416(15) . ?
F14 C65 1.3433(15) . ?
F15 C66 1.3503(14) . ?
F16 C68 1.3511(14) . ?
F17 C69 1.3446(14) . ?
F18 C70 1.3454(14) . ?
F19 C71 1.3427(15) . ?
F20 C72 1.3504(15) . ?
C49 C50 1.3847(17) . ?
C49 C54 1.3932(16) . ?
C49 B1 1.6506(17) . ?
C50 C51 1.3823(17) . ?
C51 C52 1.3781(18) . ?
C52 C53 1.3791(18) . ?
C53 C54 1.3784(18) . ?
C55 C56 1.3875(17) . ?
C55 C60 1.3903(17) . ?
C55 B1 1.6554(17) . ?
C56 C57 1.3905(18) . ?
C57 C58 1.373(2) . ?
C58 C59 1.379(2) . ?
C59 C60 1.3820(18) . ?
C61 C66 1.3908(17) . ?
C61 C62 1.3921(17) . ?
C61 B1 1.6595(17) . ?
C62 C63 1.3809(17) . ?
C63 C64 1.3793(19) . ?
C64 C65 1.370(2) . ?
C65 C66 1.3862(18) . ?
C67 C72 1.3856(18) . ?
C67 C68 1.3935(17) . ?
C67 B1 1.6578(17) . ?
C68 C69 1.3819(17) . ?
C69 C70 1.371(2) . ?
C70 C71 1.370(2) . ?
C71 C72 1.3889(18) . ?
C73 C74 1.374(3) . ?
C73 C75 1.391(3) 2_654 ?
C74 C75 1.374(3) . ?
C75 C73 1.391(3) 2_654 ?
C76 C78 1.386(2) 2_564 ?
C76 C77 1.387(2) . ?
C77 C78 1.387(2) . ?
C78 C76 1.386(2) 2_564 ?
